data_7016715
loop_
_publ_author_name
'Zhou, Shuangliu'
'Wu, Shihong'
'Zhu, Hong'
'Wang, Shaowu'
'Zhu, Xiancui'
'Zhang, Lijun'
'Yang, Gaosheng'
'Cui, Daohui'
'Wang, Hengyu'

_publ_section_title
;
 Synthesis, structure and catalytic activity of alkali metal-free
 bent-sandwiched lanthanide amido complexes with calix[4]-pyrrolyl
 ligands.
;
_journal_issue 37
_journal_name_full 'Dalton transactions (Cambridge, England : 2003)'
_journal_page_first 9447
_journal_page_last 9453
_journal_paper_doi 10.1039/c1dt10622h
_journal_volume 40
_journal_year 2011
_chemical_formula_sum 'C55 H84 N6 Nd2 Si4'
_chemical_formula_weight 1230.12
_chemical_name_systematic
;
?
;
_space_group_IT_number 14
_symmetry_cell_setting monoclinic
_symmetry_space_group_name_Hall '-P 2yn'
_symmetry_space_group_name_H-M 'P 1 21/n 1'
_atom_sites_solution_hydrogens geom
_atom_sites_solution_primary direct
_atom_sites_solution_secondary difmap
_audit_creation_method SHELXL-97
_cell_angle_alpha 90.00
_cell_angle_beta 97.5910(10)
_cell_angle_gamma 90.00
_cell_formula_units_Z 4
_cell_length_a 12.6462(7)
_cell_length_b 29.2019(15)
_cell_length_c 16.5042(9)
_cell_measurement_temperature 293(2)
_cell_volume 6041.5(6)
_computing_cell_refinement 'Bruker XSCANS'
_computing_data_collection 'Bruker XSCANS'
_computing_data_reduction 'Bruker SAINT'
_computing_molecular_graphics 'Bruker SHELXTL'
_computing_publication_material 'Bruker SHELXTL'
_computing_structure_refinement 'SHELXL-97 (Sheldrick, 1997)'
_computing_structure_solution 'SHELXS-97 (Sheldrick, 1990)'
_diffrn_ambient_temperature 293(2)
_diffrn_measured_fraction_theta_full 0.999
_diffrn_measured_fraction_theta_max 0.999
_diffrn_radiation_monochromator graphite
_diffrn_radiation_source 'fine-focus sealed tube'
_diffrn_radiation_type MoK\a
_diffrn_radiation_wavelength 0.71073
_diffrn_reflns_av_R_equivalents 0.0292
_diffrn_reflns_av_sigmaI/netI 0.0287
_diffrn_reflns_limit_h_max 16
_diffrn_reflns_limit_h_min -16
_diffrn_reflns_limit_k_max 37
_diffrn_reflns_limit_k_min -36
_diffrn_reflns_limit_l_max 21
_diffrn_reflns_limit_l_min -20
_diffrn_reflns_number 52146
_diffrn_reflns_theta_full 27.54
_diffrn_reflns_theta_max 27.54
_diffrn_reflns_theta_min 1.39
_exptl_absorpt_coefficient_mu 1.817
_exptl_absorpt_correction_T_max 0.8115
_exptl_absorpt_correction_T_min 0.7722
_exptl_absorpt_correction_type multi-scan
_exptl_crystal_colour blue
_exptl_crystal_density_diffrn 1.352
_exptl_crystal_density_method 'not measured'
_exptl_crystal_description block
_exptl_crystal_F_000 2528
_exptl_crystal_size_max 0.15
_exptl_crystal_size_mid 0.13
_exptl_crystal_size_min 0.12
_refine_diff_density_max 0.589
_refine_diff_density_min -0.668
_refine_diff_density_rms 0.079
_refine_ls_extinction_method none
_refine_ls_goodness_of_fit_ref 1.065
_refine_ls_hydrogen_treatment constr
_refine_ls_matrix_type full
_refine_ls_number_parameters 616
_refine_ls_number_reflns 13934
_refine_ls_number_restraints 0
_refine_ls_restrained_S_all 1.065
_refine_ls_R_factor_all 0.0406
_refine_ls_R_factor_gt 0.0287
_refine_ls_shift/su_max 0.003
_refine_ls_shift/su_mean 0.000
_refine_ls_structure_factor_coef Fsqd
_refine_ls_weighting_details 'calc w=1/[\s^2^(Fo^2^)+(0.0243P)^2^+4.4158P] where P=(Fo^2^+2Fc^2^)/3'
_refine_ls_weighting_scheme calc
_refine_ls_wR_factor_gt 0.0614
_refine_ls_wR_factor_ref 0.0662
_reflns_number_gt 11599
_reflns_number_total 13934
_reflns_threshold_expression >2sigma(I)
_cod_data_source_file c1dt10622h.txt
_cod_data_source_block 6
_cod_depositor_comments
;
The following automatic conversions were performed:

'_symmetry_cell_setting' value 'Monoclinic' changed to 'monoclinic'
according to /home/saulius/struct/CIF-dictionaries/cif_core.dic
dictionary named 'cif_core.dic' version 2.4.1 from 2010-06-29.

Automatic conversion script
Id: cif_fix_values 1715 2011-07-08 13:25:40Z adriana 
;
_cod_original_sg_symbol_H-M P2(1)/n
_cod_database_code 7016715

loop_
_symmetry_equiv_pos_as_xyz
'x, y, z'
'-x+1/2, y+1/2, -z+1/2'
'-x, -y, -z'
'x-1/2, -y-1/2, z-1/2'

loop_
_atom_site_label
_atom_site_type_symbol
_atom_site_fract_x
_atom_site_fract_y
_atom_site_fract_z
_atom_site_U_iso_or_equiv
_atom_site_adp_type
_atom_site_occupancy
_atom_site_symmetry_multiplicity
_atom_site_calc_flag
_atom_site_refinement_flags
Nd2 Nd 0.884989(11) 0.147089(5) 0.735271(8) 0.02992(4) Uani 1 1 d .
Nd1 Nd 0.826530(11) 0.137520(5) 0.934953(9) 0.03116(4) Uani 1 1 d .
Si1 Si 0.85317(8) 0.17040(4) 1.14208(5) 0.0545(2) Uani 1 1 d .
Si2 Si 0.70672(8) 0.09264(4) 1.09734(6) 0.0544(2) Uani 1 1 d .
Si3 Si 1.00749(8) 0.12014(4) 0.56422(6) 0.0594(3) Uani 1 1 d .
Si4 Si 0.85914(8) 0.19986(4) 0.54300(6) 0.0614(3) Uani 1 1 d .
N1 N 0.74464(17) 0.19463(8) 0.80963(13) 0.0342(5) Uani 1 1 d .
N2 N 0.73480(16) 0.09267(7) 0.79790(13) 0.0315(5) Uani 1 1 d .
N3 N 0.96917(16) 0.08915(7) 0.85542(13) 0.0296(5) Uani 1 1 d .
N4 N 0.97418(17) 0.18994(7) 0.87601(13) 0.0320(5) Uani 1 1 d .
N5 N 0.7928(2) 0.13324(9) 1.06984(15) 0.0476(6) Uani 1 1 d .
N6 N 0.91964(19) 0.15638(10) 0.60162(14) 0.0471(6) Uani 1 1 d .
C1 C 0.8646(2) 0.25893(9) 0.85237(17) 0.0382(6) Uani 1 1 d .
C2 C 0.8186(3) 0.29406(10) 0.78664(19) 0.0463(7) Uani 1 1 d .
H2A H 0.7978 0.2779 0.7357 0.056 Uiso 1 1 calc R
H2B H 0.7546 0.3074 0.8033 0.056 Uiso 1 1 calc R
C3 C 0.8944(3) 0.33255(11) 0.7711(2) 0.0553(8) Uani 1 1 d .
H3A H 0.9522 0.3201 0.7446 0.066 Uiso 1 1 calc R
H3B H 0.8566 0.3547 0.7343 0.066 Uiso 1 1 calc R
C4 C 0.9405(3) 0.35643(12) 0.8495(2) 0.0663(10) Uani 1 1 d .
H4A H 0.8843 0.3728 0.8720 0.080 Uiso 1 1 calc R
H4B H 0.9938 0.3785 0.8379 0.080 Uiso 1 1 calc R
C5 C 0.9909(3) 0.32170(12) 0.9115(2) 0.0595(9) Uani 1 1 d .
H5A H 1.0502 0.3068 0.8904 0.071 Uiso 1 1 calc R
H5B H 1.0184 0.3373 0.9617 0.071 Uiso 1 1 calc R
C6 C 0.9102(3) 0.28583(11) 0.92940(19) 0.0492(8) Uani 1 1 d .
H6A H 0.8522 0.3007 0.9521 0.059 Uiso 1 1 calc R
H6B H 0.9441 0.2646 0.9700 0.059 Uiso 1 1 calc R
C7 C 0.7765(2) 0.22723(9) 0.86859(17) 0.0378(6) Uani 1 1 d .
C8 C 0.7113(2) 0.22583(11) 0.92960(19) 0.0462(7) Uani 1 1 d .
H8 H 0.7188 0.2431 0.9774 0.055 Uiso 1 1 calc R
C9 C 0.6308(2) 0.19289(11) 0.90510(18) 0.0451(7) Uani 1 1 d .
H9 H 0.5753 0.1845 0.9337 0.054 Uiso 1 1 calc R
C10 C 0.6509(2) 0.17570(10) 0.83039(17) 0.0368(6) Uani 1 1 d .
C11 C 0.5877(2) 0.14664(10) 0.76755(17) 0.0369(6) Uani 1 1 d .
C12 C 0.5040(2) 0.11718(12) 0.80395(18) 0.0468(7) Uani 1 1 d .
H12A H 0.5405 0.0953 0.8420 0.056 Uiso 1 1 calc R
H12B H 0.4613 0.1368 0.8342 0.056 Uiso 1 1 calc R
C13 C 0.4311(3) 0.09162(14) 0.7389(2) 0.0613(10) Uani 1 1 d .
H13A H 0.4732 0.0707 0.7105 0.074 Uiso 1 1 calc R
H13B H 0.3804 0.0736 0.7647 0.074 Uiso 1 1 calc R
C14 C 0.3715(3) 0.12427(16) 0.6781(2) 0.0731(12) Uani 1 1 d .
H14A H 0.3247 0.1434 0.7056 0.088 Uiso 1 1 calc R
H14B H 0.3277 0.1070 0.6361 0.088 Uiso 1 1 calc R
C15 C 0.4489(3) 0.15436(14) 0.6385(2) 0.0637(10) Uani 1 1 d .
H15A H 0.4879 0.1356 0.6040 0.076 Uiso 1 1 calc R
H15B H 0.4091 0.1771 0.6043 0.076 Uiso 1 1 calc R
C16 C 0.5273(2) 0.17826(12) 0.70238(19) 0.0499(8) Uani 1 1 d .
H16A H 0.4888 0.2010 0.7299 0.060 Uiso 1 1 calc R
H16B H 0.5792 0.1944 0.6747 0.060 Uiso 1 1 calc R
C17 C 0.6692(2) 0.11528(9) 0.73697(16) 0.0330(6) Uani 1 1 d .
C18 C 0.6910(2) 0.10141(10) 0.66118(17) 0.0383(6) Uani 1 1 d .
H18 H 0.6613 0.1130 0.6108 0.046 Uiso 1 1 calc R
C19 C 0.7680(2) 0.06584(10) 0.67503(17) 0.0380(6) Uani 1 1 d .
H19 H 0.7980 0.0495 0.6354 0.046 Uiso 1 1 calc R
C20 C 0.7894(2) 0.06020(9) 0.75839(16) 0.0332(6) Uani 1 1 d .
C21 C 0.8491(2) 0.02522(9) 0.81388(16) 0.0328(6) Uani 1 1 d .
C22 C 0.7690(2) -0.00786(10) 0.84584(18) 0.0408(7) Uani 1 1 d .
H22A H 0.8055 -0.0253 0.8912 0.049 Uiso 1 1 calc R
H22B H 0.7132 0.0098 0.8662 0.049 Uiso 1 1 calc R
C23 C 0.7187(3) -0.04079(12) 0.7808(2) 0.0561(9) Uani 1 1 d .
H23A H 0.6775 -0.0236 0.7373 0.067 Uiso 1 1 calc R
H23B H 0.6702 -0.0610 0.8045 0.067 Uiso 1 1 calc R
C24 C 0.8022(3) -0.06925(12) 0.7454(2) 0.0634(10) Uani 1 1 d .
H24A H 0.7675 -0.0889 0.7025 0.076 Uiso 1 1 calc R
H24B H 0.8393 -0.0886 0.7878 0.076 Uiso 1 1 calc R
C25 C 0.8819(3) -0.03830(11) 0.7107(2) 0.0535(8) Uani 1 1 d .
H25A H 0.8463 -0.0220 0.6636 0.064 Uiso 1 1 calc R
H25B H 0.9380 -0.0568 0.6927 0.064 Uiso 1 1 calc R
C26 C 0.9310(2) -0.00390(10) 0.77413(19) 0.0424(7) Uani 1 1 d .
H26A H 0.9769 0.0166 0.7483 0.051 Uiso 1 1 calc R
H26B H 0.9755 -0.0203 0.8169 0.051 Uiso 1 1 calc R
C27 C 0.9105(2) 0.05317(9) 0.88091(16) 0.0311(5) Uani 1 1 d .
C28 C 0.9296(2) 0.04833(9) 0.96413(17) 0.0362(6) Uani 1 1 d .
H28 H 0.8963 0.0279 0.9959 0.043 Uiso 1 1 calc R
C29 C 1.0102(2) 0.08062(9) 0.99230(17) 0.0361(6) Uani 1 1 d .
H29 H 1.0401 0.0854 1.0462 0.043 Uiso 1 1 calc R
C30 C 1.03566(19) 0.10348(9) 0.92436(16) 0.0310(5) Uani 1 1 d .
C31 C 1.1226(2) 0.13611(9) 0.90709(16) 0.0323(6) Uani 1 1 d .
C32 C 1.2076(2) 0.10929(10) 0.86779(18) 0.0405(7) Uani 1 1 d .
H32A H 1.1725 0.0905 0.8237 0.049 Uiso 1 1 calc R
H32B H 1.2538 0.1308 0.8445 0.049 Uiso 1 1 calc R
C33 C 1.2750(2) 0.07877(12) 0.9290(2) 0.0532(8) Uani 1 1 d .
H33A H 1.2295 0.0560 0.9498 0.064 Uiso 1 1 calc R
H33B H 1.3274 0.0628 0.9016 0.064 Uiso 1 1 calc R
C34 C 1.3317(3) 0.10613(14) 0.9997(2) 0.0632(10) Uani 1 1 d .
H34A H 1.3715 0.0855 1.0385 0.076 Uiso 1 1 calc R
H34B H 1.3819 0.1270 0.9796 0.076 Uiso 1 1 calc R
C35 C 1.2527(3) 0.13303(12) 1.0421(2) 0.0549(8) Uani 1 1 d .
H35A H 1.2912 0.1527 1.0833 0.066 Uiso 1 1 calc R
H35B H 1.2098 0.1120 1.0695 0.066 Uiso 1 1 calc R
C36 C 1.1799(2) 0.16223(11) 0.98154(18) 0.0436(7) Uani 1 1 d .
H36A H 1.2220 0.1866 0.9619 0.052 Uiso 1 1 calc R
H36B H 1.1264 0.1764 1.0104 0.052 Uiso 1 1 calc R
C37 C 1.0657(2) 0.17140(9) 0.85147(16) 0.0324(6) Uani 1 1 d .
C38 C 1.0910(2) 0.19374(10) 0.78268(17) 0.0389(6) Uani 1 1 d .
H38 H 1.1461 0.1865 0.7527 0.047 Uiso 1 1 calc R
C39 C 1.0163(2) 0.22998(10) 0.76683(18) 0.0413(7) Uani 1 1 d .
H39 H 1.0130 0.2511 0.7245 0.050 Uiso 1 1 calc R
C40 C 0.9493(2) 0.22774(9) 0.82630(16) 0.0342(6) Uani 1 1 d .
C41 C 0.9721(4) 0.19669(15) 1.1042(3) 0.0859(14) Uani 1 1 d .
H41A H 1.0326 0.1769 1.1169 0.129 Uiso 1 1 calc R
H41B H 0.9869 0.2258 1.1302 0.129 Uiso 1 1 calc R
H41C H 0.9578 0.2009 1.0461 0.129 Uiso 1 1 calc R
C42 C 0.9068(4) 0.14252(16) 1.2403(2) 0.0868(14) Uani 1 1 d .
H42A H 0.8489 0.1303 1.2657 0.130 Uiso 1 1 calc R
H42B H 0.9448 0.1647 1.2759 0.130 Uiso 1 1 calc R
H42C H 0.9542 0.1182 1.2299 0.130 Uiso 1 1 calc R
C43 C 0.7658(4) 0.21841(17) 1.1679(3) 0.1025(17) Uani 1 1 d .
H43A H 0.7556 0.2397 1.1232 0.154 Uiso 1 1 calc R
H43B H 0.7989 0.2338 1.2161 0.154 Uiso 1 1 calc R
H43C H 0.6979 0.2064 1.1777 0.154 Uiso 1 1 calc R
C44 C 0.7735(3) 0.04421(15) 1.1595(3) 0.0811(13) Uani 1 1 d .
H44A H 0.8242 0.0297 1.1294 0.122 Uiso 1 1 calc R
H44B H 0.7208 0.0223 1.1707 0.122 Uiso 1 1 calc R
H44C H 0.8097 0.0559 1.2100 0.122 Uiso 1 1 calc R
C45 C 0.6016(3) 0.11643(19) 1.1552(3) 0.0961(16) Uani 1 1 d .
H45A H 0.6342 0.1274 1.2075 0.144 Uiso 1 1 calc R
H45B H 0.5510 0.0929 1.1630 0.144 Uiso 1 1 calc R
H45C H 0.5658 0.1413 1.1249 0.144 Uiso 1 1 calc R
C46 C 0.6343(3) 0.06543(16) 1.0033(2) 0.0777(12) Uani 1 1 d .
H46A H 0.5807 0.0861 0.9781 0.117 Uiso 1 1 calc R
H46B H 0.6011 0.0376 1.0180 0.117 Uiso 1 1 calc R
H46C H 0.6840 0.0587 0.9657 0.117 Uiso 1 1 calc R
C47 C 1.0747(3) 0.08487(14) 0.6505(2) 0.0695(11) Uani 1 1 d .
H47A H 1.1286 0.1029 0.6823 0.104 Uiso 1 1 calc R
H47B H 1.1070 0.0585 0.6291 0.104 Uiso 1 1 calc R
H47C H 1.0230 0.0751 0.6845 0.104 Uiso 1 1 calc R
C48 C 1.1147(4) 0.1498(2) 0.5166(3) 0.117(2) Uani 1 1 d .
H48A H 1.0831 0.1683 0.4717 0.176 Uiso 1 1 calc R
H48B H 1.1609 0.1274 0.4970 0.176 Uiso 1 1 calc R
H48C H 1.1554 0.1689 0.5565 0.176 Uiso 1 1 calc R
C49 C 0.9433(4) 0.0789(2) 0.4864(3) 0.118(2) Uani 1 1 d .
H49A H 0.8949 0.0596 0.5108 0.177 Uiso 1 1 calc R
H49B H 0.9972 0.0604 0.4665 0.177 Uiso 1 1 calc R
H49C H 0.9048 0.0955 0.4417 0.177 Uiso 1 1 calc R
C50 C 0.9472(4) 0.25137(19) 0.5363(4) 0.128(2) Uani 1 1 d .
H50A H 0.9580 0.2666 0.5883 0.192 Uiso 1 1 calc R
H50B H 0.9138 0.2720 0.4955 0.192 Uiso 1 1 calc R
H50C H 1.0148 0.2417 0.5218 0.192 Uiso 1 1 calc R
C51 C 0.7411(3) 0.22062(13) 0.5878(2) 0.0672(10) Uani 1 1 d .
H51A H 0.6813 0.2011 0.5707 0.101 Uiso 1 1 calc R
H51B H 0.7246 0.2513 0.5696 0.101 Uiso 1 1 calc R
H51C H 0.7563 0.2202 0.6464 0.101 Uiso 1 1 calc R
C52 C 0.8087(4) 0.1837(2) 0.4365(2) 0.138(3) Uani 1 1 d .
H52A H 0.8678 0.1781 0.4069 0.207 Uiso 1 1 calc R
H52B H 0.7658 0.2081 0.4108 0.207 Uiso 1 1 calc R
H52C H 0.7663 0.1564 0.4366 0.207 Uiso 1 1 calc R
C53 C 0.479(2) 0.9908(11) 0.5391(14) 0.320(11) Uani 1 1 d .
C54 C 0.369(3) 1.0142(11) 0.5153(17) 0.416(15) Uani 1 1 d .
C55 C 0.362(3) 0.9746(7) 0.5871(15) 0.406(17) Uani 1 1 d .

loop_
_atom_site_aniso_label
_atom_site_aniso_U_11
_atom_site_aniso_U_22
_atom_site_aniso_U_33
_atom_site_aniso_U_23
_atom_site_aniso_U_13
_atom_site_aniso_U_12
Nd2 0.03028(7) 0.03267(8) 0.02766(7) 0.00314(6) 0.00701(5) 0.00145(5)
Nd1 0.03218(8) 0.03390(8) 0.02852(7) 0.00239(6) 0.00820(6) 0.00464(6)
Si1 0.0681(6) 0.0618(6) 0.0358(5) -0.0035(4) 0.0154(4) 0.0157(5)
Si2 0.0510(5) 0.0777(7) 0.0366(5) 0.0055(4) 0.0134(4) 0.0089(5)
Si3 0.0552(6) 0.0879(8) 0.0381(5) 0.0059(5) 0.0171(4) 0.0028(5)
Si4 0.0482(5) 0.0983(8) 0.0396(5) 0.0238(5) 0.0126(4) 0.0024(5)
N1 0.0342(12) 0.0336(12) 0.0359(12) 0.0034(10) 0.0092(9) 0.0068(9)
N2 0.0295(11) 0.0344(12) 0.0308(11) 0.0034(9) 0.0045(9) 0.0008(9)
N3 0.0297(11) 0.0304(12) 0.0291(11) 0.0010(9) 0.0053(9) 0.0012(9)
N4 0.0331(11) 0.0305(12) 0.0330(12) 0.0022(9) 0.0068(9) 0.0030(9)
N5 0.0544(16) 0.0558(16) 0.0349(13) 0.0027(12) 0.0147(12) 0.0145(12)
N6 0.0415(14) 0.0698(18) 0.0308(13) 0.0057(12) 0.0076(11) -0.0070(12)
C1 0.0470(16) 0.0294(15) 0.0378(15) 0.0022(11) 0.0035(13) 0.0061(12)
C2 0.0585(19) 0.0344(16) 0.0438(17) 0.0045(13) -0.0020(14) 0.0084(14)
C3 0.076(2) 0.0308(17) 0.057(2) 0.0075(15) 0.0018(17) 0.0024(15)
C4 0.090(3) 0.039(2) 0.069(2) -0.0025(17) 0.004(2) -0.0093(18)
C5 0.066(2) 0.049(2) 0.060(2) -0.0089(17) -0.0042(18) -0.0026(17)
C6 0.062(2) 0.0421(18) 0.0425(17) -0.0059(14) 0.0025(15) 0.0069(15)
C7 0.0418(15) 0.0324(15) 0.0402(15) 0.0016(12) 0.0082(12) 0.0107(12)
C8 0.0546(19) 0.0424(17) 0.0441(17) -0.0042(13) 0.0158(14) 0.0109(14)
C9 0.0416(16) 0.0498(18) 0.0476(18) 0.0044(14) 0.0198(14) 0.0122(13)
C10 0.0318(14) 0.0395(16) 0.0405(15) 0.0070(12) 0.0097(12) 0.0107(11)
C11 0.0294(13) 0.0460(17) 0.0361(15) 0.0096(12) 0.0069(11) 0.0054(11)
C12 0.0351(15) 0.063(2) 0.0439(17) 0.0147(15) 0.0105(13) 0.0018(14)
C13 0.0414(18) 0.082(3) 0.061(2) 0.0036(19) 0.0107(16) -0.0143(17)
C14 0.0339(17) 0.126(4) 0.057(2) 0.011(2) -0.0009(16) -0.006(2)
C15 0.0391(18) 0.101(3) 0.049(2) 0.022(2) -0.0024(15) 0.0135(18)
C16 0.0367(16) 0.062(2) 0.0525(19) 0.0213(16) 0.0090(14) 0.0132(14)
C17 0.0269(13) 0.0372(15) 0.0350(14) 0.0050(11) 0.0040(11) -0.0003(10)
C18 0.0345(14) 0.0474(17) 0.0323(14) 0.0060(12) 0.0015(11) -0.0010(12)
C19 0.0383(15) 0.0417(16) 0.0347(15) -0.0029(12) 0.0079(12) -0.0018(12)
C20 0.0318(13) 0.0330(14) 0.0355(14) 0.0001(11) 0.0073(11) -0.0018(11)
C21 0.0327(13) 0.0287(14) 0.0374(14) 0.0012(11) 0.0063(11) -0.0001(10)
C22 0.0429(16) 0.0340(15) 0.0463(17) 0.0050(13) 0.0091(13) -0.0033(12)
C23 0.056(2) 0.048(2) 0.065(2) -0.0004(16) 0.0071(17) -0.0158(16)
C24 0.080(3) 0.0395(19) 0.071(2) -0.0140(17) 0.011(2) -0.0107(17)
C25 0.066(2) 0.0429(19) 0.053(2) -0.0067(15) 0.0140(16) 0.0085(15)
C26 0.0416(16) 0.0360(16) 0.0511(18) -0.0002(13) 0.0121(14) 0.0029(12)
C27 0.0303(13) 0.0280(13) 0.0353(14) 0.0022(11) 0.0059(11) 0.0025(10)
C28 0.0369(14) 0.0330(15) 0.0392(15) 0.0082(12) 0.0074(12) 0.0020(11)
C29 0.0362(14) 0.0408(16) 0.0307(14) 0.0026(12) 0.0026(11) 0.0050(12)
C30 0.0276(12) 0.0331(14) 0.0323(14) 0.0017(11) 0.0044(10) 0.0030(10)
C31 0.0302(13) 0.0336(14) 0.0333(14) -0.0011(11) 0.0048(11) 0.0008(10)
C32 0.0314(14) 0.0461(17) 0.0449(17) -0.0014(13) 0.0080(12) 0.0021(12)
C33 0.0416(17) 0.058(2) 0.061(2) 0.0100(17) 0.0107(15) 0.0166(15)
C34 0.0389(18) 0.088(3) 0.060(2) 0.011(2) -0.0054(16) 0.0058(17)
C35 0.0487(19) 0.069(2) 0.0435(18) -0.0007(16) -0.0063(15) -0.0083(16)
C36 0.0393(16) 0.0464(18) 0.0441(17) -0.0048(14) 0.0025(13) -0.0043(13)
C37 0.0293(13) 0.0328(14) 0.0353(14) -0.0009(11) 0.0052(11) -0.0008(10)
C38 0.0402(15) 0.0392(16) 0.0397(15) 0.0004(12) 0.0138(12) -0.0020(12)
C39 0.0506(17) 0.0332(15) 0.0413(16) 0.0069(12) 0.0108(13) -0.0020(12)
C40 0.0394(14) 0.0275(14) 0.0359(14) -0.0008(11) 0.0052(11) -0.0014(11)
C41 0.112(4) 0.078(3) 0.074(3) -0.016(2) 0.035(3) -0.019(3)
C42 0.109(4) 0.105(4) 0.043(2) 0.002(2) -0.004(2) -0.004(3)
C43 0.114(4) 0.100(4) 0.095(4) -0.037(3) 0.020(3) 0.038(3)
C44 0.089(3) 0.084(3) 0.069(3) 0.027(2) 0.003(2) -0.007(2)
C45 0.070(3) 0.144(5) 0.082(3) -0.024(3) 0.040(2) -0.001(3)
C46 0.075(3) 0.101(3) 0.057(2) -0.003(2) 0.008(2) 0.002(2)
C47 0.071(3) 0.078(3) 0.062(2) 0.008(2) 0.017(2) 0.005(2)
C48 0.082(3) 0.155(5) 0.128(4) 0.073(4) 0.067(3) 0.032(3)
C49 0.133(5) 0.145(5) 0.072(3) -0.046(3) 0.000(3) 0.022(4)
C50 0.078(3) 0.138(5) 0.167(5) 0.103(4) 0.017(3) -0.012(3)
C51 0.079(3) 0.061(2) 0.066(2) 0.0118(19) 0.026(2) 0.004(2)
C52 0.132(5) 0.237(8) 0.039(2) -0.009(3) -0.008(3) 0.096(5)
C53 0.31(2) 0.35(3) 0.29(2) -0.02(2) -0.01(2) 0.01(3)
C54 0.49(4) 0.37(3) 0.34(3) -0.15(2) -0.12(3) 0.05(3)
C55 0.36(3) 0.222(16) 0.58(4) 0.03(2) -0.16(3) -0.069(17)

loop_
_atom_type_symbol
_atom_type_description
_atom_type_scat_dispersion_real
_atom_type_scat_dispersion_imag
_atom_type_scat_source
C C 0.0033 0.0016 'International Tables Vol C Tables 4.2.6.8 and 6.1.1.4'
H H 0.0000 0.0000 'International Tables Vol C Tables 4.2.6.8 and 6.1.1.4'
N N 0.0061 0.0033 'International Tables Vol C Tables 4.2.6.8 and 6.1.1.4'
Nd Nd -0.1943 3.0179 'International Tables Vol C Tables 4.2.6.8 and 6.1.1.4'
Si Si 0.0817 0.0704 'International Tables Vol C Tables 4.2.6.8 and 6.1.1.4'

loop_
_geom_angle_atom_site_label_1
_geom_angle_atom_site_label_2
_geom_angle_atom_site_label_3
_geom_angle
_geom_angle_site_symmetry_3
N6 Nd2 N1 126.53(8) .
N6 Nd2 N3 131.45(8) .
N1 Nd2 N3 102.02(6) .
N6 Nd2 N4 129.99(8) .
N1 Nd2 N4 66.35(7) .
N3 Nd2 N4 65.70(6) .
N6 Nd2 N2 130.14(8) .
N1 Nd2 N2 66.34(7) .
N3 Nd2 N2 65.99(6) .
N4 Nd2 N2 99.82(6) .
N6 Nd2 C40 109.11(9) .
N1 Nd2 C40 59.37(7) .
N3 Nd2 C40 94.18(7) .
N4 Nd2 C40 28.59(7) .
N2 Nd2 C40 115.95(7) .
N6 Nd2 C20 111.53(9) .
N1 Nd2 C20 94.67(7) .
N3 Nd2 C20 58.75(7) .
N4 Nd2 C20 115.17(7) .
N2 Nd2 C20 28.41(6) .
C40 Nd2 C20 139.35(7) .
N6 Nd2 C37 111.85(8) .
N1 Nd2 C37 94.76(7) .
N3 Nd2 C37 57.70(7) .
N4 Nd2 C37 28.45(6) .
N2 Nd2 C37 114.57(7) .
C40 Nd2 C37 45.41(7) .
C20 Nd2 C37 116.34(8) .
N6 Nd2 C17 110.14(8) .
N1 Nd2 C17 58.48(7) .
N3 Nd2 C17 94.15(7) .
N4 Nd2 C17 114.94(7) .
N2 Nd2 C17 28.20(6) .
C40 Nd2 C17 117.69(8) .
C20 Nd2 C17 45.23(7) .
C37 Nd2 C17 138.00(7) .
N6 Nd2 C19 85.51(9) .
N1 Nd2 C19 104.02(7) .
N3 Nd2 C19 82.74(7) .
N4 Nd2 C19 142.78(7) .
N2 Nd2 C19 46.92(7) .
C40 Nd2 C19 162.24(7) .
C20 Nd2 C19 27.64(7) .
C37 Nd2 C19 139.10(8) .
C17 Nd2 C19 45.58(8) .
N6 Nd2 C18 84.77(8) .
N1 Nd2 C18 81.80(7) .
N3 Nd2 C18 104.37(7) .
N4 Nd2 C18 142.38(7) .
N2 Nd2 C18 46.82(7) .
C40 Nd2 C18 139.82(8) .
C20 Nd2 C18 45.77(8) .
C37 Nd2 C18 160.82(8) .
C17 Nd2 C18 27.45(7) .
C19 Nd2 C18 28.28(8) .
N6 Nd2 C39 84.21(9) .
N1 Nd2 C39 83.39(7) .
N3 Nd2 C39 103.05(7) .
N4 Nd2 C39 46.87(7) .
N2 Nd2 C39 143.33(7) .
C40 Nd2 C39 27.49(7) .
C20 Nd2 C39 161.00(8) .
C37 Nd2 C39 45.39(8) .
C17 Nd2 C39 140.81(8) .
C19 Nd2 C39 169.61(8) .
C18 Nd2 C39 150.98(8) .
N6 Nd2 C38 85.82(8) .
N1 Nd2 C38 104.75(7) .
N3 Nd2 C38 81.19(7) .
N4 Nd2 C38 46.86(7) .
N2 Nd2 C38 142.00(7) .
C40 Nd2 C38 45.53(8) .
C20 Nd2 C38 138.45(8) .
C37 Nd2 C38 27.43(7) .
C17 Nd2 C38 161.49(8) .
C19 Nd2 C38 149.36(8) .
C18 Nd2 C38 170.53(8) .
C39 Nd2 C38 27.88(8) .
N6 Nd2 Nd1 177.51(7) .
N1 Nd2 Nd1 51.03(5) .
N3 Nd2 Nd1 51.00(4) .
N4 Nd2 Nd1 49.53(4) .
N2 Nd2 Nd1 50.29(4) .
C40 Nd2 Nd1 69.48(5) .
C20 Nd2 Nd1 69.88(5) .
C37 Nd2 Nd1 68.75(5) .
C17 Nd2 Nd1 69.26(5) .
C19 Nd2 Nd1 95.52(5) .
C18 Nd2 Nd1 95.06(5) .
C39 Nd2 Nd1 94.81(6) .
C38 Nd2 Nd1 94.39(5) .
N5 Nd1 N4 126.86(9) .
N5 Nd1 N2 130.90(8) .
N4 Nd1 N2 102.23(6) .
N5 Nd1 N1 130.86(7) .
N4 Nd1 N1 66.04(6) .
N2 Nd1 N1 65.93(7) .
N5 Nd1 N3 130.00(7) .
N4 Nd1 N3 65.84(6) .
N2 Nd1 N3 66.02(6) .
N1 Nd1 N3 99.07(6) .
N5 Nd1 C30 109.20(8) .
N4 Nd1 C30 58.89(7) .
N2 Nd1 C30 94.46(7) .
N1 Nd1 C30 115.17(7) .
N3 Nd1 C30 28.57(7) .
N5 Nd1 C10 111.94(8) .
N4 Nd1 C10 94.64(7) .
N2 Nd1 C10 58.39(7) .
N1 Nd1 C10 28.68(7) .
N3 Nd1 C10 114.73(7) .
C30 Nd1 C10 138.86(7) .
N5 Nd1 C27 111.94(8) .
N4 Nd1 C27 94.18(7) .
N2 Nd1 C27 57.74(7) .
N1 Nd1 C27 113.87(7) .
N3 Nd1 C27 28.37(6) .
C30 Nd1 C27 45.40(7) .
C10 Nd1 C27 115.96(8) .
N5 Nd1 C7 110.76(8) .
N4 Nd1 C7 58.22(7) .
N2 Nd1 C7 94.20(7) .
N1 Nd1 C7 28.32(7) .
N3 Nd1 C7 114.22(7) .
C30 Nd1 C7 116.95(8) .
C10 Nd1 C7 45.53(8) .
C27 Nd1 C7 137.29(7) .
N5 Nd1 C29 84.11(8) .
N4 Nd1 C29 83.12(7) .
N2 Nd1 C29 103.21(7) .
N1 Nd1 C29 142.71(7) .
N3 Nd1 C29 46.99(7) .
C30 Nd1 C29 27.66(7) .
C10 Nd1 C29 160.69(8) .
C27 Nd1 C29 45.50(8) .
C7 Nd1 C29 140.31(8) .
N5 Nd1 C28 85.90(8) .
N4 Nd1 C28 104.51(7) .
N2 Nd1 C28 80.84(7) .
N1 Nd1 C28 141.20(7) .
N3 Nd1 C28 46.88(7) .
C30 Nd1 C28 45.81(7) .
C10 Nd1 C28 137.91(8) .
C27 Nd1 C28 27.33(7) .
C7 Nd1 C28 160.84(7) .
C29 Nd1 C28 28.20(8) .
N5 Nd1 C9 86.18(8) .
N4 Nd1 C9 103.59(8) .
N2 Nd1 C9 82.49(8) .
N1 Nd1 C9 46.86(7) .
N3 Nd1 C9 142.24(7) .
C30 Nd1 C9 161.32(8) .
C10 Nd1 C9 27.60(8) .
C27 Nd1 C9 139.19(8) .
C7 Nd1 C9 45.42(8) .
C29 Nd1 C9 170.24(8) .
C28 Nd1 C9 149.74(8) .
N5 Nd1 C8 85.61(8) .
N4 Nd1 C8 81.72(7) .
N2 Nd1 C8 103.85(8) .
N1 Nd1 C8 46.67(7) .
N3 Nd1 C8 141.58(7) .
C30 Nd1 C8 139.39(8) .
C10 Nd1 C8 45.59(9) .
C27 Nd1 C8 160.04(8) .
C7 Nd1 C8 27.38(7) .
C29 Nd1 C8 151.20(9) .
C28 Nd1 C8 171.41(8) .
C9 Nd1 C8 27.85(9) .
N5 Nd1 Nd2 177.72(7) .
N4 Nd1 Nd2 50.86(5) .
N2 Nd1 Nd2 51.38(4) .
N1 Nd1 Nd2 49.13(4) .
N3 Nd1 Nd2 49.94(4) .
C30 Nd1 Nd2 69.85(5) .
C10 Nd1 Nd2 69.02(5) .
C27 Nd1 Nd2 68.98(5) .
C7 Nd1 Nd2 68.30(5) .
C29 Nd1 Nd2 95.36(5) .
C28 Nd1 Nd2 94.68(5) .
C9 Nd1 Nd2 94.38(6) .
C8 Nd1 Nd2 93.85(6) .
N5 Si1 C42 113.96(18) .
N5 Si1 C41 109.36(16) .
C42 Si1 C41 104.8(2) .
N5 Si1 C43 114.26(19) .
C42 Si1 C43 106.7(2) .
C41 Si1 C43 107.1(2) .
N5 Si2 C45 113.5(2) .
N5 Si2 C46 109.46(16) .
C45 Si2 C46 106.2(2) .
N5 Si2 C44 114.20(17) .
C45 Si2 C44 107.4(2) .
C46 Si2 C44 105.5(2) .
N6 Si3 C49 113.8(2) .
N6 Si3 C48 114.1(2) .
C49 Si3 C48 106.4(3) .
N6 Si3 C47 108.56(15) .
C49 Si3 C47 106.4(2) .
C48 Si3 C47 107.1(2) .
N6 Si4 C52 114.8(2) .
N6 Si4 C51 109.88(15) .
C52 Si4 C51 105.5(2) .
N6 Si4 C50 113.64(18) .
C52 Si4 C50 106.3(3) .
C51 Si4 C50 106.0(2) .
C7 N1 C10 106.2(2) .
C7 N1 Nd2 122.08(16) .
C10 N1 Nd2 123.04(17) .
C7 N1 Nd1 80.94(15) .
C10 N1 Nd1 79.77(14) .
Nd2 N1 Nd1 79.84(6) .
C17 N2 C20 105.8(2) .
C17 N2 Nd1 121.36(17) .
C20 N2 Nd1 122.25(16) .
C17 N2 Nd2 80.24(14) .
C20 N2 Nd2 78.97(14) .
Nd1 N2 Nd2 78.33(6) .
C27 N3 C30 105.7(2) .
C27 N3 Nd2 121.42(16) .
C30 N3 Nd2 123.21(16) .
C27 N3 Nd1 80.41(13) .
C30 N3 Nd1 79.55(13) .
Nd2 N3 Nd1 79.06(5) .
C37 N4 C40 105.7(2) .
C37 N4 Nd1 121.95(16) .
C40 N4 Nd1 123.53(16) .
C37 N4 Nd2 80.82(14) .
C40 N4 Nd2 80.02(15) .
Nd1 N4 Nd2 79.61(6) .
Si2 N5 Si1 119.63(14) .
Si2 N5 Nd1 119.66(14) .
Si1 N5 Nd1 120.71(14) .
Si3 N6 Si4 121.22(14) .
Si3 N6 Nd2 118.98(14) .
Si4 N6 Nd2 119.79(14) .
C7 C1 C40 104.5(2) .
C7 C1 C6 111.9(2) .
C40 C1 C6 109.9(2) .
C7 C1 C2 108.3(2) .
C40 C1 C2 114.5(2) .
C6 C1 C2 107.8(2) .
C3 C2 C1 114.9(3) .
C3 C2 H2A 108.6 .
C1 C2 H2A 108.6 .
C3 C2 H2B 108.6 .
C1 C2 H2B 108.6 .
H2A C2 H2B 107.5 .
C4 C3 C2 112.0(3) .
C4 C3 H3A 109.2 .
C2 C3 H3A 109.2 .
C4 C3 H3B 109.2 .
C2 C3 H3B 109.2 .
H3A C3 H3B 107.9 .
C3 C4 C5 110.3(3) .
C3 C4 H4A 109.6 .
C5 C4 H4A 109.6 .
C3 C4 H4B 109.6 .
C5 C4 H4B 109.6 .
H4A C4 H4B 108.1 .
C6 C5 C4 111.0(3) .
C6 C5 H5A 109.4 .
C4 C5 H5A 109.4 .
C6 C5 H5B 109.4 .
C4 C5 H5B 109.4 .
H5A C5 H5B 108.0 .
C5 C6 C1 112.3(3) .
C5 C6 H6A 109.2 .
C1 C6 H6A 109.2 .
C5 C6 H6B 109.2 .
C1 C6 H6B 109.2 .
H6A C6 H6B 107.9 .
N1 C7 C8 110.3(3) .
N1 C7 C1 117.0(2) .
C8 C7 C1 132.5(3) .
N1 C7 Nd1 70.74(14) .
C8 C7 Nd1 79.54(17) .
C1 C7 Nd1 119.91(17) .
C7 C8 C9 106.6(3) .
C7 C8 Nd1 73.08(16) .
C9 C8 Nd1 75.50(17) .
C7 C8 H8 126.7 .
C9 C8 H8 126.7 .
Nd1 C8 H8 116.9 .
C10 C9 C8 106.9(3) .
C10 C9 Nd1 72.61(16) .
C8 C9 Nd1 76.66(16) .
C10 C9 H9 126.6 .
C8 C9 H9 126.6 .
Nd1 C9 H9 116.4 .
C9 C10 N1 109.7(3) .
C9 C10 C11 133.0(3) .
N1 C10 C11 116.8(2) .
C9 C10 Nd1 79.79(17) .
N1 C10 Nd1 71.55(14) .
C11 C10 Nd1 120.13(17) .
C10 C11 C17 104.5(2) .
C10 C11 C16 108.4(2) .
C17 C11 C16 115.2(2) .
C10 C11 C12 112.3(2) .
C17 C11 C12 108.9(2) .
C16 C11 C12 107.6(2) .
C13 C12 C11 112.5(2) .
C13 C12 H12A 109.1 .
C11 C12 H12A 109.1 .
C13 C12 H12B 109.1 .
C11 C12 H12B 109.1 .
H12A C12 H12B 107.8 .
C14 C13 C12 111.3(3) .
C14 C13 H13A 109.4 .
C12 C13 H13A 109.4 .
C14 C13 H13B 109.4 .
C12 C13 H13B 109.4 .
H13A C13 H13B 108.0 .
C13 C14 C15 110.8(3) .
C13 C14 H14A 109.5 .
C15 C14 H14A 109.5 .
C13 C14 H14B 109.5 .
C15 C14 H14B 109.5 .
H14A C14 H14B 108.1 .
C16 C15 C14 111.4(3) .
C16 C15 H15A 109.3 .
C14 C15 H15A 109.3 .
C16 C15 H15B 109.3 .
C14 C15 H15B 109.3 .
H15A C15 H15B 108.0 .
C15 C16 C11 115.3(3) .
C15 C16 H16A 108.5 .
C11 C16 H16A 108.5 .
C15 C16 H16B 108.5 .
C11 C16 H16B 108.5 .
H16A C16 H16B 107.5 .
C18 C17 N2 110.3(2) .
C18 C17 C11 135.0(2) .
N2 C17 C11 114.6(2) .
C18 C17 Nd2 77.44(15) .
N2 C17 Nd2 71.56(13) .
C11 C17 Nd2 119.64(18) .
C17 C18 C19 106.5(2) .
C17 C18 Nd2 75.11(16) .
C19 C18 Nd2 75.33(16) .
C17 C18 H18 126.7 .
C19 C18 H18 126.7 .
Nd2 C18 H18 115.2 .
C20 C19 C18 106.8(2) .
C20 C19 Nd2 74.40(16) .
C18 C19 Nd2 76.40(16) .
C20 C19 H19 126.6 .
C18 C19 H19 126.6 .
Nd2 C19 H19 115.0 .
C19 C20 N2 110.1(2) .
C19 C20 C21 134.9(3) .
N2 C20 C21 114.7(2) .
C19 C20 Nd2 77.96(16) .
N2 C20 Nd2 72.61(14) .
C21 C20 Nd2 119.75(16) .
C27 C21 C20 104.3(2) .
C27 C21 C22 112.7(2) .
C20 C21 C22 109.5(2) .
C27 C21 C26 107.4(2) .
C20 C21 C26 115.1(2) .
C22 C21 C26 107.9(2) .
C23 C22 C21 112.9(2) .
C23 C22 H22A 109.0 .
C21 C22 H22A 109.0 .
C23 C22 H22B 109.0 .
C21 C22 H22B 109.0 .
H22A C22 H22B 107.8 .
C22 C23 C24 111.8(3) .
C22 C23 H23A 109.3 .
C24 C23 H23A 109.3 .
C22 C23 H23B 109.3 .
C24 C23 H23B 109.3 .
H23A C23 H23B 107.9 .
C23 C24 C25 110.4(3) .
C23 C24 H24A 109.6 .
C25 C24 H24A 109.6 .
C23 C24 H24B 109.6 .
C25 C24 H24B 109.6 .
H24A C24 H24B 108.1 .
C24 C25 C26 111.3(3) .
C24 C25 H25A 109.4 .
C26 C25 H25A 109.4 .
C24 C25 H25B 109.4 .
C26 C25 H25B 109.4 .
H25A C25 H25B 108.0 .
C25 C26 C21 114.7(2) .
C25 C26 H26A 108.6 .
C21 C26 H26A 108.6 .
C25 C26 H26B 108.6 .
C21 C26 H26B 108.6 .
H26A C26 H26B 107.6 .
C28 C27 N3 110.7(2) .
C28 C27 C21 133.3(2) .
N3 C27 C21 115.7(2) .
C28 C27 Nd1 78.48(16) .
N3 C27 Nd1 71.22(13) .
C21 C27 Nd1 121.15(16) .
C27 C28 C29 106.4(2) .
C27 C28 Nd1 74.19(15) .
C29 C28 Nd1 75.40(15) .
C27 C28 H28 126.8 .
C29 C28 H28 126.8 .
Nd1 C28 H28 116.0 .
C30 C29 C28 106.8(2) .
C30 C29 Nd1 73.80(15) .
C28 C29 Nd1 76.39(15) .
C30 C29 H29 126.6 .
C28 C29 H29 126.6 .
Nd1 C29 H29 115.6 .
C29 C30 N3 109.9(2) .
C29 C30 C31 135.4(2) .
N3 C30 C31 114.4(2) .
C29 C30 Nd1 78.53(15) .
N3 C30 Nd1 71.88(13) .
C31 C30 Nd1 119.72(16) .
C37 C31 C30 104.3(2) .
C37 C31 C32 113.4(2) .
C30 C31 C32 108.9(2) .
C37 C31 C36 106.5(2) .
C30 C31 C36 116.0(2) .
C32 C31 C36 107.9(2) .
C33 C32 C31 112.3(2) .
C33 C32 H32A 109.1 .
C31 C32 H32A 109.1 .
C33 C32 H32B 109.1 .
C31 C32 H32B 109.1 .
H32A C32 H32B 107.9 .
C34 C33 C32 111.7(3) .
C34 C33 H33A 109.3 .
C32 C33 H33A 109.3 .
C34 C33 H33B 109.3 .
C32 C33 H33B 109.3 .
H33A C33 H33B 107.9 .
C35 C34 C33 110.9(3) .
C35 C34 H34A 109.5 .
C33 C34 H34A 109.5 .
C35 C34 H34B 109.5 .
C33 C34 H34B 109.5 .
H34A C34 H34B 108.1 .
C34 C35 C36 111.4(3) .
C34 C35 H35A 109.3 .
C36 C35 H35A 109.3 .
C34 C35 H35B 109.3 .
C36 C35 H35B 109.3 .
H35A C35 H35B 108.0 .
C35 C36 C31 115.1(3) .
C35 C36 H36A 108.5 .
C31 C36 H36A 108.5 .
C35 C36 H36B 108.5 .
C31 C36 H36B 108.5 .
H36A C36 H36B 107.5 .
C38 C37 N4 110.4(2) .
C38 C37 C31 133.0(2) .
N4 C37 C31 116.2(2) .
C38 C37 Nd2 79.55(16) .
N4 C37 Nd2 70.73(14) .
C31 C37 Nd2 120.94(17) .
C37 C38 C39 106.4(2) .
C37 C38 Nd2 73.02(16) .
C39 C38 Nd2 75.65(16) .
C37 C38 H38 126.8 .
C39 C38 H38 126.8 .
Nd2 C38 H38 116.8 .
C40 C39 C38 106.9(2) .
C40 C39 Nd2 72.68(16) .
C38 C39 Nd2 76.47(16) .
C40 C39 H39 126.6 .
C38 C39 H39 126.6 .
Nd2 C39 H39 116.5 .
C39 C40 N4 110.2(2) .
C39 C40 C1 134.3(3) .
N4 C40 C1 115.2(2) .
C39 C40 Nd2 79.83(17) .
N4 C40 Nd2 71.39(14) .
C1 C40 Nd2 118.92(18) .
Si1 C41 H41A 109.5 .
Si1 C41 H41B 109.5 .
H41A C41 H41B 109.5 .
Si1 C41 H41C 109.5 .
H41A C41 H41C 109.5 .
H41B C41 H41C 109.5 .
Si1 C42 H42A 109.5 .
Si1 C42 H42B 109.5 .
H42A C42 H42B 109.5 .
Si1 C42 H42C 109.5 .
H42A C42 H42C 109.5 .
H42B C42 H42C 109.5 .
Si1 C43 H43A 109.5 .
Si1 C43 H43B 109.5 .
H43A C43 H43B 109.5 .
Si1 C43 H43C 109.5 .
H43A C43 H43C 109.5 .
H43B C43 H43C 109.5 .
Si2 C44 H44A 109.5 .
Si2 C44 H44B 109.5 .
H44A C44 H44B 109.5 .
Si2 C44 H44C 109.5 .
H44A C44 H44C 109.5 .
H44B C44 H44C 109.5 .
Si2 C45 H45A 109.5 .
Si2 C45 H45B 109.5 .
H45A C45 H45B 109.5 .
Si2 C45 H45C 109.5 .
H45A C45 H45C 109.5 .
H45B C45 H45C 109.5 .
Si2 C46 H46A 109.5 .
Si2 C46 H46B 109.5 .
H46A C46 H46B 109.5 .
Si2 C46 H46C 109.5 .
H46A C46 H46C 109.5 .
H46B C46 H46C 109.5 .
Si3 C47 H47A 109.5 .
Si3 C47 H47B 109.5 .
H47A C47 H47B 109.5 .
Si3 C47 H47C 109.5 .
H47A C47 H47C 109.5 .
H47B C47 H47C 109.5 .
Si3 C48 H48A 109.5 .
Si3 C48 H48B 109.5 .
H48A C48 H48B 109.5 .
Si3 C48 H48C 109.5 .
H48A C48 H48C 109.5 .
H48B C48 H48C 109.5 .
Si3 C49 H49A 109.5 .
Si3 C49 H49B 109.5 .
H49A C49 H49B 109.5 .
Si3 C49 H49C 109.5 .
H49A C49 H49C 109.5 .
H49B C49 H49C 109.5 .
Si4 C50 H50A 109.5 .
Si4 C50 H50B 109.5 .
H50A C50 H50B 109.5 .
Si4 C50 H50C 109.5 .
H50A C50 H50C 109.5 .
H50B C50 H50C 109.5 .
Si4 C51 H51A 109.5 .
Si4 C51 H51B 109.5 .
H51A C51 H51B 109.5 .
Si4 C51 H51C 109.5 .
H51A C51 H51C 109.5 .
H51B C51 H51C 109.5 .
Si4 C52 H52A 109.5 .
Si4 C52 H52B 109.5 .
H52A C52 H52B 109.5 .
Si4 C52 H52C 109.5 .
H52A C52 H52C 109.5 .
H52B C52 H52C 109.5 .
C54 C53 C53 92(3) 3_676
C53 C54 C55 69.1(15) .

loop_
_geom_bond_atom_site_label_1
_geom_bond_atom_site_label_2
_geom_bond_distance
_geom_bond_site_symmetry_2
Nd2 N6 2.321(2) .
Nd2 N1 2.676(2) .
Nd2 N3 2.715(2) .
Nd2 N4 2.746(2) .
Nd2 N2 2.778(2) .
Nd2 C40 2.854(3) .
Nd2 C20 2.858(3) .
Nd2 C37 2.872(3) .
Nd2 C17 2.887(2) .
Nd2 C19 2.902(3) .
Nd2 C18 2.915(3) .
Nd2 C39 2.942(3) .
Nd2 C38 2.953(3) .
Nd2 Nd1 3.4827(2) .
Nd1 N5 2.325(2) .
Nd1 N4 2.694(2) .
Nd1 N2 2.736(2) .
Nd1 N1 2.751(2) .
Nd1 N3 2.756(2) .
Nd1 C30 2.852(2) .
Nd1 C10 2.854(3) .
Nd1 C27 2.871(3) .
Nd1 C7 2.877(3) .
Nd1 C29 2.911(3) .
Nd1 C28 2.924(3) .
Nd1 C9 2.943(3) .
Nd1 C8 2.958(3) .
Si1 N5 1.715(3) .
Si1 C42 1.860(4) .
Si1 C41 1.868(4) .
Si1 C43 1.869(4) .
Si2 N5 1.711(3) .
Si2 C45 1.870(4) .
Si2 C46 1.871(4) .
Si2 C44 1.880(4) .
Si3 N6 1.708(3) .
Si3 C49 1.867(5) .
Si3 C48 1.868(4) .
Si3 C47 1.869(4) .
Si4 N6 1.714(3) .
Si4 C52 1.850(4) .
Si4 C51 1.853(4) .
Si4 C50 1.884(5) .
N1 C7 1.382(4) .
N1 C10 1.391(3) .
N2 C17 1.384(3) .
N2 C20 1.385(3) .
N3 C27 1.383(3) .
N3 C30 1.387(3) .
N4 C37 1.386(3) .
N4 C40 1.387(3) .
C1 C7 1.500(4) .
C1 C40 1.512(4) .
C1 C6 1.540(4) .
C1 C2 1.549(4) .
C2 C3 1.521(4) .
C2 H2A 0.9700 .
C2 H2B 0.9700 .
C3 C4 1.517(5) .
C3 H3A 0.9700 .
C3 H3B 0.9700 .
C4 C5 1.519(5) .
C4 H4A 0.9700 .
C4 H4B 0.9700 .
C5 C6 1.519(5) .
C5 H5A 0.9700 .
C5 H5B 0.9700 .
C6 H6A 0.9700 .
C6 H6B 0.9700 .
C7 C8 1.383(4) .
C8 C9 1.420(4) .
C8 H8 0.9300 .
C9 C10 1.385(4) .
C9 H9 0.9300 .
C10 C11 1.488(4) .
C11 C17 1.514(4) .
C11 C16 1.541(4) .
C11 C12 1.546(4) .
C12 C13 1.515(5) .
C12 H12A 0.9700 .
C12 H12B 0.9700 .
C13 C14 1.513(5) .
C13 H13A 0.9700 .
C13 H13B 0.9700 .
C14 C15 1.525(5) .
C14 H14A 0.9700 .
C14 H14B 0.9700 .
C15 C16 1.518(5) .
C15 H15A 0.9700 .
C15 H15B 0.9700 .
C16 H16A 0.9700 .
C16 H16B 0.9700 .
C17 C18 1.377(4) .
C18 C19 1.421(4) .
C18 H18 0.9300 .
C19 C20 1.377(4) .
C19 H19 0.9300 .
C20 C21 1.507(4) .
C21 C27 1.505(4) .
C21 C22 1.542(4) .
C21 C26 1.551(4) .
C22 C23 1.517(4) .
C22 H22A 0.9700 .
C22 H22B 0.9700 .
C23 C24 1.520(5) .
C23 H23A 0.9700 .
C23 H23B 0.9700 .
C24 C25 1.521(5) .
C24 H24A 0.9700 .
C24 H24B 0.9700 .
C25 C26 1.522(4) .
C25 H25A 0.9700 .
C25 H25B 0.9700 .
C26 H26A 0.9700 .
C26 H26B 0.9700 .
C27 C28 1.370(4) .
C28 C29 1.421(4) .
C28 H28 0.9300 .
C29 C30 1.379(4) .
C29 H29 0.9300 .
C30 C31 1.510(3) .
C31 C37 1.499(4) .
C31 C32 1.540(4) .
C31 C36 1.543(4) .
C32 C33 1.521(4) .
C32 H32A 0.9700 .
C32 H32B 0.9700 .
C33 C34 1.514(5) .
C33 H33A 0.9700 .
C33 H33B 0.9700 .
C34 C35 1.513(5) .
C34 H34A 0.9700 .
C34 H34B 0.9700 .
C35 C36 1.527(4) .
C35 H35A 0.9700 .
C35 H35B 0.9700 .
C36 H36A 0.9700 .
C36 H36B 0.9700 .
C37 C38 1.383(4) .
C38 C39 1.420(4) .
C38 H38 0.9300 .
C39 C40 1.380(4) .
C39 H39 0.9300 .
C41 H41A 0.9600 .
C41 H41B 0.9600 .
C41 H41C 0.9600 .
C42 H42A 0.9600 .
C42 H42B 0.9600 .
C42 H42C 0.9600 .
C43 H43A 0.9600 .
C43 H43B 0.9600 .
C43 H43C 0.9600 .
C44 H44A 0.9600 .
C44 H44B 0.9600 .
C44 H44C 0.9600 .
C45 H45A 0.9600 .
C45 H45B 0.9600 .
C45 H45C 0.9600 .
C46 H46A 0.9600 .
C46 H46B 0.9600 .
C46 H46C 0.9600 .
C47 H47A 0.9600 .
C47 H47B 0.9600 .
C47 H47C 0.9600 .
C48 H48A 0.9600 .
C48 H48B 0.9600 .
C48 H48C 0.9600 .
C49 H49A 0.9600 .
C49 H49B 0.9600 .
C49 H49C 0.9600 .
C50 H50A 0.9600 .
C50 H50B 0.9600 .
C50 H50C 0.9600 .
C51 H51A 0.9600 .
C51 H51B 0.9600 .
C51 H51C 0.9600 .
C52 H52A 0.9600 .
C52 H52B 0.9600 .
C52 H52C 0.9600 .
C53 C54 1.54(3) .
C53 C53 1.56(5) 3_676
C54 C55 1.67(4) .
